data_4082007
loop_
_publ_author_name
'Alzamly, Ahmed'
'Gambarotta, Sandro'
'Korobkov, Ilia'

_publ_section_title
;
 Polymer-Free Ethylene Oligomerization Using a Pyridine-Based Pincer
 PNP-Type of Ligand
;
_journal_issue 23
_journal_name_full Organometallics
_journal_page_first 7204
_journal_paper_doi 10.1021/om4008828
_journal_volume 32
_journal_year 2013
_chemical_formula_sum 'C38.5 H41 Al Cl3 Cr N P2'
_chemical_formula_weight 764.99
_chemical_name_systematic
; 
 ? 
;
_space_group_IT_number 2
_symmetry_cell_setting triclinic
_symmetry_space_group_name_Hall '-P 1'
_symmetry_space_group_name_H-M 'P -1'
_atom_sites_solution_hydrogens geom
_atom_sites_solution_primary direct
_atom_sites_solution_secondary difmap
_audit_creation_method SHELXL-97
_cell_angle_alpha 99.2870(10)
_cell_angle_beta 90.1870(10)
_cell_angle_gamma 101.0900(10)
_cell_formula_units_Z 2
_cell_length_a 8.6750(2)
_cell_length_b 13.8772(3)
_cell_length_c 16.3811(4)
_cell_measurement_reflns_used 9453
_cell_measurement_temperature 200(2)
_cell_measurement_theta_max 28.26
_cell_measurement_theta_min 2.39
_cell_volume 1908.64(8)
_computing_cell_refinement 'APEX II, Bruker (2009)'
_computing_data_collection 'APEX II, Bruker (2009)'
_computing_data_reduction 'XPREP, Bruker (2009)'
_computing_molecular_graphics 'SHELXTL, Bruker (2004)'
_computing_publication_material 'SHELXTL, Bruker (2004)'
_computing_structure_refinement 'SHELXL-97 (Sheldrick, 2008)'
_computing_structure_solution 'SHELXS-97 (Sheldrick, 2008)'
_diffrn_ambient_temperature 200(2)
_diffrn_measured_fraction_theta_full 0.989
_diffrn_measured_fraction_theta_max 0.989
_diffrn_measurement_device_type 'Bruker APEX-II CCD'
_diffrn_measurement_method '\f and \w scans'
_diffrn_radiation_monochromator graphite
_diffrn_radiation_source 'fine-focus sealed tube'
_diffrn_radiation_type MoK\a
_diffrn_radiation_wavelength 0.71073
_diffrn_reflns_av_R_equivalents 0.0226
_diffrn_reflns_av_sigmaI/netI 0.0247
_diffrn_reflns_limit_h_max 11
_diffrn_reflns_limit_h_min -11
_diffrn_reflns_limit_k_max 18
_diffrn_reflns_limit_k_min -18
_diffrn_reflns_limit_l_max 19
_diffrn_reflns_limit_l_min -21
_diffrn_reflns_number 32335
_diffrn_reflns_theta_full 28.30
_diffrn_reflns_theta_max 28.30
_diffrn_reflns_theta_min 1.52
_exptl_absorpt_coefficient_mu 0.645
_exptl_absorpt_correction_T_max 0.9563
_exptl_absorpt_correction_T_min 0.8351
_exptl_absorpt_correction_type multi-scan
_exptl_absorpt_process_details 'SADABS, Bruker (2003)'
_exptl_crystal_colour blue
_exptl_crystal_density_diffrn 1.331
_exptl_crystal_density_meas ?
_exptl_crystal_density_method 'not measured'
_exptl_crystal_description plate
_exptl_crystal_F_000 794
_exptl_crystal_size_max 0.29
_exptl_crystal_size_mid 0.16
_exptl_crystal_size_min 0.07
_refine_diff_density_max 0.807
_refine_diff_density_min -0.491
_refine_diff_density_rms 0.059
_refine_ls_extinction_method none
_refine_ls_goodness_of_fit_ref 1.004
_refine_ls_hydrogen_treatment constr
_refine_ls_matrix_type full
_refine_ls_number_parameters 448
_refine_ls_number_reflns 9405
_refine_ls_number_restraints 58
_refine_ls_restrained_S_all 1.007
_refine_ls_R_factor_all 0.0571
_refine_ls_R_factor_gt 0.0440
_refine_ls_shift/su_max 0.001
_refine_ls_shift/su_mean 0.000
_refine_ls_structure_factor_coef Fsqd
_refine_ls_weighting_details 'calc w=1/[\s^2^(Fo^2^)+(0.0664P)^2^+1.0628P] where P=(Fo^2^+2Fc^2^)/3'
_refine_ls_weighting_scheme calc
_refine_ls_wR_factor_gt 0.1121
_refine_ls_wR_factor_ref 0.1205
_reflns_number_gt 7524
_reflns_number_total 9405
_reflns_threshold_expression >2sigma(I)
_cod_data_source_file om4008828_si_002.cif
_cod_data_source_block sg276
_cod_depositor_comments
;
The following automatic conversions were performed:

'_symmetry_cell_setting' value 'Triclinic' changed to 'triclinic'
according to /home/saulius/struct/CIF-dictionaries/cif_core.dic
dictionary named 'cif_core.dic' version 2.4.2 from 2011-04-26.

Automatic conversion script
Id: cif_fix_values 1891 2012-01-12 08:04:46Z andrius 

The following automatic conversions were performed:

'_exptl_crystal_density_meas' value 'n/a' was changed to '?' - the
value is perceived as not measured.

Automatic conversion script
Id: cif_fix_values 3008 2015-01-20 13:52:24Z robertas 
;
_cod_original_sg_symbol_H-M P-1
_cod_original_formula_sum 'C38.50 H41 Al Cl3 Cr N P2'
_cod_database_code 4082007

loop_
_symmetry_equiv_pos_as_xyz
'x, y, z'
'-x, -y, -z'

loop_
_atom_site_label
_atom_site_type_symbol
_atom_site_fract_x
_atom_site_fract_y
_atom_site_fract_z
_atom_site_U_iso_or_equiv
_atom_site_adp_type
_atom_site_occupancy
_atom_site_symmetry_multiplicity
_atom_site_calc_flag
_atom_site_refinement_flags
_atom_site_disorder_assembly
_atom_site_disorder_group
Cr1 Cr 0.08516(4) 0.21439(2) 0.270267(18) 0.02833(9) Uani 1 1 d . . .
Al1 Al 0.19519(9) 0.32318(5) 0.53020(4) 0.04088(16) Uani 1 1 d . . .
Cl1 Cl 0.23643(7) 0.32872(4) 0.39553(3) 0.04439(14) Uani 1 1 d . C .
Cl2 Cl 0.28223(8) 0.22757(5) 0.17746(4) 0.05747(18) Uani 1 1 d . . .
Cl3 Cl 0.25260(8) 0.17886(5) 0.54570(4) 0.05317(16) Uani 1 1 d . C .
N1 N -0.12985(19) 0.18431(12) 0.33476(9) 0.0280(3) Uani 1 1 d . . .
P1 P 0.07114(6) 0.03971(4) 0.28238(3) 0.02733(11) Uani 1 1 d . . .
P2 P -0.06397(6) 0.31983(4) 0.21121(3) 0.03211(12) Uani 1 1 d . . .
C1 C -0.1615(2) 0.10426(14) 0.37433(11) 0.0300(4) Uani 1 1 d . . .
C2 C -0.3025(3) 0.08029(16) 0.41326(13) 0.0378(5) Uani 1 1 d . . .
H2A H -0.3218 0.0243 0.4409 0.045 Uiso 1 1 calc R . .
C3 C -0.4138(3) 0.13820(19) 0.41140(15) 0.0452(5) Uani 1 1 d . . .
H3A H -0.5112 0.1222 0.4372 0.054 Uiso 1 1 calc R . .
C4 C -0.3825(3) 0.21977(18) 0.37165(14) 0.0413(5) Uani 1 1 d . . .
H4A H -0.4582 0.2607 0.3700 0.050 Uiso 1 1 calc R . .
C5 C -0.2404(2) 0.24162(15) 0.33415(12) 0.0317(4) Uani 1 1 d . . .
C6 C -0.0385(2) 0.04186(15) 0.37755(12) 0.0327(4) Uani 1 1 d . . .
H6A H -0.0892 -0.0268 0.3835 0.039 Uiso 1 1 calc R . .
H6B H 0.0341 0.0701 0.4259 0.039 Uiso 1 1 calc R . .
C7 C -0.0578(2) -0.04559(15) 0.20342(12) 0.0311(4) Uani 1 1 d . . .
C8 C -0.1230(3) -0.14247(17) 0.21354(15) 0.0416(5) Uani 1 1 d . . .
H8A H -0.1033 -0.1651 0.2636 0.050 Uiso 1 1 calc R . .
C9 C -0.2167(3) -0.20599(19) 0.15087(17) 0.0509(6) Uani 1 1 d . . .
H9A H -0.2622 -0.2719 0.1581 0.061 Uiso 1 1 calc R . .
C10 C -0.2439(3) -0.1732(2) 0.07742(17) 0.0541(6) Uani 1 1 d . . .
H10A H -0.3070 -0.2172 0.0342 0.065 Uiso 1 1 calc R . .
C11 C -0.1809(3) -0.0781(2) 0.06671(15) 0.0520(6) Uani 1 1 d . . .
H11A H -0.2005 -0.0562 0.0163 0.062 Uiso 1 1 calc R . .
C12 C -0.0878(3) -0.01334(18) 0.12966(13) 0.0407(5) Uani 1 1 d . . .
H12A H -0.0447 0.0529 0.1224 0.049 Uiso 1 1 calc R . .
C13 C 0.2304(2) -0.02447(14) 0.29557(11) 0.0295(4) Uani 1 1 d . . .
C14 C 0.3541(2) -0.01144(17) 0.24188(12) 0.0362(4) Uani 1 1 d . . .
H14A H 0.3562 0.0337 0.2038 0.043 Uiso 1 1 calc R . .
C15 C 0.4743(3) -0.06441(19) 0.24391(14) 0.0442(5) Uani 1 1 d . . .
H15A H 0.5577 -0.0565 0.2066 0.053 Uiso 1 1 calc R . .
C16 C 0.4722(3) -0.12874(18) 0.30044(15) 0.0438(5) Uani 1 1 d . . .
H16A H 0.5542 -0.1651 0.3016 0.053 Uiso 1 1 calc R . .
C17 C 0.3526(3) -0.14045(17) 0.35479(15) 0.0435(5) Uani 1 1 d . . .
H17A H 0.3530 -0.1840 0.3940 0.052 Uiso 1 1 calc R . .
C18 C 0.2300(3) -0.08840(16) 0.35258(14) 0.0381(5) Uani 1 1 d . . .
H18A H 0.1468 -0.0968 0.3900 0.046 Uiso 1 1 calc R . .
C19 C -0.2025(3) 0.33314(16) 0.29440(13) 0.0384(5) Uani 1 1 d . . .
H19A H -0.1568 0.3909 0.3369 0.046 Uiso 1 1 calc R . .
H19B H -0.3007 0.3465 0.2717 0.046 Uiso 1 1 calc R . .
C20 C -0.1771(3) 0.24906(16) 0.12086(12) 0.0356(4) Uani 1 1 d . . .
C21 C -0.3347(3) 0.2062(2) 0.12411(14) 0.0477(6) Uani 1 1 d . . .
H21A H -0.3887 0.2180 0.1740 0.057 Uiso 1 1 calc R . .
C22 C -0.4138(3) 0.1461(2) 0.05462(16) 0.0587(7) Uani 1 1 d . . .
H22A H -0.5215 0.1165 0.0571 0.070 Uiso 1 1 calc R . .
C23 C -0.3357(3) 0.1296(2) -0.01793(16) 0.0597(7) Uani 1 1 d . . .
H23A H -0.3904 0.0889 -0.0655 0.072 Uiso 1 1 calc R . .
C24 C -0.1794(3) 0.1715(2) -0.02206(14) 0.0511(6) Uani 1 1 d . . .
H24A H -0.1266 0.1601 -0.0724 0.061 Uiso 1 1 calc R . .
C25 C -0.0990(3) 0.23039(19) 0.04714(14) 0.0434(5) Uani 1 1 d . . .
H25A H 0.0095 0.2582 0.0446 0.052 Uiso 1 1 calc R . .
C26 C 0.0051(3) 0.44537(17) 0.19144(15) 0.0446(5) Uani 1 1 d . . .
C27 C -0.0599(4) 0.4840(2) 0.1294(2) 0.0700(9) Uani 1 1 d . . .
H27A H -0.1413 0.4438 0.0931 0.084 Uiso 1 1 calc R . .
C28 C -0.0030(6) 0.5837(3) 0.1213(3) 0.0908(12) Uani 1 1 d . . .
H28A H -0.0442 0.6104 0.0780 0.109 Uiso 1 1 calc R . .
C29 C 0.1096(6) 0.6425(2) 0.1744(3) 0.0875(12) Uani 1 1 d . . .
H29A H 0.1438 0.7105 0.1694 0.105 Uiso 1 1 calc R . .
C30 C 0.1744(5) 0.6043(2) 0.2353(2) 0.0865(11) Uani 1 1 d . . .
H30A H 0.2536 0.6456 0.2723 0.104 Uiso 1 1 calc R . .
C31 C 0.1244(4) 0.5051(2) 0.24290(19) 0.0663(8) Uani 1 1 d . . .
H31A H 0.1725 0.4782 0.2838 0.080 Uiso 1 1 calc R . .
C32 C 0.3475(4) 0.4316(2) 0.59259(18) 0.0635(8) Uani 1 1 d . B .
H32A H 0.4491 0.4328 0.5651 0.076 Uiso 0.50 1 calc PR A 1
H32B H 0.3138 0.4945 0.5869 0.076 Uiso 0.50 1 calc PR A 1
H32C H 0.3502 0.4920 0.5671 0.076 Uiso 0.50 1 d PR A 2
H32D H 0.3110 0.4459 0.6497 0.076 Uiso 0.50 1 d PR A 2
C33 C 0.3780(9) 0.4334(5) 0.6831(4) 0.077(2) Uani 0.50 1 d P B 1
H33A H 0.4577 0.4922 0.7050 0.116 Uiso 0.50 1 calc PR B 1
H33B H 0.4159 0.3731 0.6907 0.116 Uiso 0.50 1 calc PR B 1
H33C H 0.2805 0.4359 0.7127 0.116 Uiso 0.50 1 calc PR B 1
C33' C 0.4955(8) 0.4141(6) 0.5961(5) 0.085(2) Uani 0.50 1 d P B 2
H33D H 0.5646 0.4722 0.6281 0.128 Uiso 0.50 1 calc PR B 2
H33E H 0.5337 0.4014 0.5399 0.128 Uiso 0.50 1 calc PR B 2
H33F H 0.4953 0.3558 0.6229 0.128 Uiso 0.50 1 calc PR B 2
C34 C -0.0382(3) 0.31327(18) 0.54553(16) 0.0496(6) Uani 1 1 d . C 2
H34A H -0.0927 0.2564 0.5045 0.060 Uiso 1 1 calc R C 2
H34B H -0.0607 0.2952 0.6009 0.060 Uiso 1 1 calc R C 2
C35 C -0.1077(6) 0.3921(4) 0.5394(3) 0.1031(14) Uani 1 1 d . C 2
H35A H -0.2205 0.3738 0.5482 0.155 Uiso 1 1 calc R C 2
H35B H -0.0918 0.4102 0.4842 0.155 Uiso 1 1 calc R C 2
H35C H -0.0606 0.4488 0.5814 0.155 Uiso 1 1 calc R C 2
C36 C 0.4907(15) 0.4910(12) 0.0897(7) 0.118(4) Uani 0.50 1 d PGDU D -1
C37 C 0.5311(14) 0.4100(11) 0.0389(9) 0.118(4) Uani 0.50 1 d PGDU D -1
H37A H 0.5451 0.3532 0.0615 0.141 Uiso 0.50 1 calc PR D -1
C38 C 0.5509(15) 0.4120(9) -0.0450(9) 0.117(4) Uani 0.50 1 d PGU D -1
H38A H 0.5786 0.3566 -0.0798 0.140 Uiso 0.50 1 calc PR D -1
C39 C 0.5304(18) 0.4950(10) -0.0781(7) 0.144(6) Uani 0.50 1 d PGU D -1
H39A H 0.5440 0.4964 -0.1354 0.173 Uiso 0.50 1 calc PR D -1
C40 C 0.4900(18) 0.5760(10) -0.0272(7) 0.126(5) Uani 0.50 1 d PGU D -1
H40A H 0.4760 0.6328 -0.0498 0.152 Uiso 0.50 1 calc PR D -1
C41 C 0.4702(17) 0.5740(11) 0.0567(7) 0.111(4) Uani 0.50 1 d PGDU D -1
H41A H 0.4426 0.6294 0.0915 0.133 Uiso 0.50 1 calc PR D -1
C42 C 0.5130(17) 0.4843(12) 0.1684(8) 0.173(5) Uani 0.50 1 d PDU D -1
H42A H 0.5246 0.4164 0.1728 0.260 Uiso 0.50 1 calc PR D -1
H42B H 0.4226 0.5002 0.1998 0.260 Uiso 0.50 1 calc PR D -1
H42C H 0.6085 0.5314 0.1909 0.260 Uiso 0.50 1 calc PR D -1

loop_
_atom_site_aniso_label
_atom_site_aniso_U_11
_atom_site_aniso_U_22
_atom_site_aniso_U_33
_atom_site_aniso_U_23
_atom_site_aniso_U_13
_atom_site_aniso_U_12
Cr1 0.02811(17) 0.03213(16) 0.02899(16) 0.00971(12) 0.01005(12) 0.01232(12)
Al1 0.0525(4) 0.0381(3) 0.0342(3) 0.0049(3) 0.0023(3) 0.0150(3)
Cl1 0.0453(3) 0.0515(3) 0.0337(3) 0.0099(2) -0.0020(2) 0.0006(2)
Cl2 0.0523(4) 0.0726(4) 0.0615(4) 0.0317(3) 0.0365(3) 0.0287(3)
Cl3 0.0663(4) 0.0444(3) 0.0555(3) 0.0191(3) 0.0025(3) 0.0183(3)
N1 0.0299(8) 0.0322(8) 0.0233(7) 0.0035(6) 0.0062(6) 0.0106(6)
P1 0.0294(2) 0.0300(2) 0.0257(2) 0.00615(18) 0.00552(18) 0.01202(19)
P2 0.0381(3) 0.0347(3) 0.0291(2) 0.0093(2) 0.0071(2) 0.0177(2)
C1 0.0322(10) 0.0318(9) 0.0245(8) 0.0006(7) 0.0059(7) 0.0059(7)
C2 0.0357(11) 0.0401(11) 0.0357(10) 0.0051(9) 0.0117(8) 0.0035(9)
C3 0.0302(11) 0.0572(14) 0.0453(12) 0.0040(10) 0.0147(9) 0.0050(10)
C4 0.0324(11) 0.0514(13) 0.0414(11) 0.0012(10) 0.0089(9) 0.0163(9)
C5 0.0325(10) 0.0380(10) 0.0258(9) -0.0003(8) 0.0055(7) 0.0146(8)
C6 0.0388(11) 0.0345(10) 0.0278(9) 0.0097(8) 0.0088(8) 0.0112(8)
C7 0.0282(10) 0.0379(10) 0.0301(9) 0.0033(8) 0.0032(7) 0.0157(8)
C8 0.0401(12) 0.0411(11) 0.0446(12) 0.0057(9) 0.0005(9) 0.0112(9)
C9 0.0402(13) 0.0451(13) 0.0633(16) -0.0018(11) -0.0034(11) 0.0072(10)
C10 0.0410(13) 0.0647(16) 0.0515(14) -0.0125(12) -0.0126(11) 0.0163(12)
C11 0.0492(14) 0.0715(17) 0.0381(12) 0.0027(11) -0.0109(10) 0.0239(13)
C12 0.0412(12) 0.0481(12) 0.0366(11) 0.0071(9) -0.0007(9) 0.0181(10)
C13 0.0314(10) 0.0312(9) 0.0273(9) 0.0029(7) -0.0009(7) 0.0112(7)
C14 0.0342(11) 0.0485(12) 0.0307(10) 0.0095(9) 0.0039(8) 0.0173(9)
C15 0.0375(12) 0.0611(14) 0.0390(11) 0.0060(10) 0.0037(9) 0.0234(10)
C16 0.0397(12) 0.0492(13) 0.0452(12) -0.0004(10) -0.0087(10) 0.0228(10)
C17 0.0474(13) 0.0423(12) 0.0462(12) 0.0134(10) -0.0048(10) 0.0169(10)
C18 0.0377(11) 0.0408(11) 0.0395(11) 0.0120(9) 0.0039(9) 0.0126(9)
C19 0.0483(13) 0.0414(11) 0.0324(10) 0.0062(9) 0.0111(9) 0.0255(10)
C20 0.0401(11) 0.0463(11) 0.0280(9) 0.0086(8) 0.0047(8) 0.0248(9)
C21 0.0381(12) 0.0756(17) 0.0334(11) 0.0055(11) 0.0028(9) 0.0242(11)
C22 0.0386(13) 0.092(2) 0.0436(13) 0.0018(13) -0.0060(10) 0.0174(13)
C23 0.0615(17) 0.084(2) 0.0360(12) -0.0044(12) -0.0107(11) 0.0320(15)
C24 0.0643(17) 0.0690(16) 0.0283(10) 0.0053(10) 0.0066(10) 0.0356(13)
C25 0.0444(13) 0.0564(14) 0.0365(11) 0.0118(10) 0.0123(9) 0.0238(11)
C26 0.0602(15) 0.0392(11) 0.0440(12) 0.0162(10) 0.0155(11) 0.0253(11)
C27 0.099(2) 0.0598(17) 0.0643(18) 0.0275(15) 0.0016(16) 0.0331(17)
C28 0.140(4) 0.070(2) 0.086(3) 0.046(2) 0.019(2) 0.050(2)
C29 0.138(4) 0.0430(16) 0.091(3) 0.0276(17) 0.031(3) 0.027(2)
C30 0.125(3) 0.0430(15) 0.089(2) 0.0163(16) 0.011(2) 0.0038(17)
C31 0.095(2) 0.0428(14) 0.0611(17) 0.0162(13) -0.0020(16) 0.0073(14)
C32 0.090(2) 0.0491(15) 0.0470(14) -0.0041(12) -0.0136(14) 0.0136(14)
C33 0.112(6) 0.069(4) 0.047(3) -0.009(3) -0.034(3) 0.023(4)
C33' 0.064(4) 0.078(4) 0.106(6) 0.013(4) -0.017(4) -0.003(3)
C34 0.0430(13) 0.0468(13) 0.0531(14) -0.0110(11) 0.0301(11) 0.0098(10)
C35 0.108(3) 0.130(4) 0.075(2) 0.012(2) -0.006(2) 0.038(3)
C36 0.116(9) 0.137(10) 0.109(7) 0.044(6) -0.044(7) 0.028(8)
C37 0.121(8) 0.086(6) 0.159(8) 0.069(6) -0.068(7) 0.012(5)
C38 0.088(8) 0.090(7) 0.168(10) 0.026(7) 0.009(8) 0.002(6)
C39 0.250(17) 0.119(8) 0.057(5) 0.040(5) 0.030(8) -0.003(10)
C40 0.186(12) 0.075(7) 0.119(6) 0.029(5) -0.105(7) 0.019(6)
C41 0.124(10) 0.103(8) 0.119(6) 0.005(6) -0.022(7) 0.067(8)
C42 0.174(13) 0.226(14) 0.131(7) 0.098(8) 0.004(9) 0.012(11)

loop_
_atom_type_symbol
_atom_type_description
_atom_type_scat_dispersion_real
_atom_type_scat_dispersion_imag
_atom_type_scat_source
C C 0.0033 0.0016 'International Tables Vol C Tables 4.2.6.8 and 6.1.1.4'
H H 0.0000 0.0000 'International Tables Vol C Tables 4.2.6.8 and 6.1.1.4'
N N 0.0061 0.0033 'International Tables Vol C Tables 4.2.6.8 and 6.1.1.4'
P P 0.1023 0.0942 'International Tables Vol C Tables 4.2.6.8 and 6.1.1.4'
Cl Cl 0.1484 0.1585 'International Tables Vol C Tables 4.2.6.8 and 6.1.1.4'
Al Al 0.0645 0.0514 'International Tables Vol C Tables 4.2.6.8 and 6.1.1.4'
Cr Cr 0.3209 0.6236 'International Tables Vol C Tables 4.2.6.8 and 6.1.1.4'

loop_
_geom_angle_atom_site_label_1
_geom_angle_atom_site_label_2
_geom_angle_atom_site_label_3
_geom_angle
N1 Cr1 Cl2 167.74(5)
N1 Cr1 P2 80.27(4)
Cl2 Cr1 P2 95.37(2)
N1 Cr1 P1 79.06(4)
Cl2 Cr1 P1 97.74(2)
P2 Cr1 P1 140.26(2)
N1 Cr1 Cl1 94.07(4)
Cl2 Cr1 Cl1 98.12(3)
P2 Cr1 Cl1 104.46(2)
P1 Cr1 Cl1 110.52(2)
C32 Al1 C34 121.18(13)
C32 Al1 Cl3 109.96(10)
C34 Al1 Cl3 107.58(8)
C32 Al1 Cl1 106.73(10)
C34 Al1 Cl1 106.84(9)
Cl3 Al1 Cl1 103.03(4)
Al1 Cl1 Cr1 127.60(3)
C5 N1 C1 118.18(16)
C5 N1 Cr1 121.36(13)
C1 N1 Cr1 120.40(13)
C13 P1 C7 103.79(9)
C13 P1 C6 106.81(9)
C7 P1 C6 105.56(10)
C13 P1 Cr1 128.72(7)
C7 P1 Cr1 112.91(6)
C6 P1 Cr1 96.69(6)
C20 P2 C26 107.99(11)
C20 P2 C19 106.73(11)
C26 P2 C19 104.60(10)
C20 P2 Cr1 109.69(7)
C26 P2 Cr1 127.76(9)
C19 P2 Cr1 97.74(7)
N1 C1 C2 121.71(19)
N1 C1 C6 118.76(17)
C2 C1 C6 119.51(18)
C3 C2 C1 119.5(2)
C2 C3 C4 119.2(2)
C5 C4 C3 119.6(2)
N1 C5 C4 121.80(19)
N1 C5 C19 118.33(17)
C4 C5 C19 119.82(19)
C1 C6 P1 109.35(13)
C8 C7 C12 119.3(2)
C8 C7 P1 121.99(16)
C12 C7 P1 118.68(16)
C9 C8 C7 120.2(2)
C10 C9 C8 119.9(2)
C11 C10 C9 120.6(2)
C10 C11 C12 120.0(2)
C11 C12 C7 120.1(2)
C18 C13 C14 119.77(18)
C18 C13 P1 123.36(16)
C14 C13 P1 116.78(14)
C15 C14 C13 120.1(2)
C14 C15 C16 119.8(2)
C17 C16 C15 120.5(2)
C16 C17 C18 120.1(2)
C13 C18 C17 119.7(2)
C5 C19 P2 112.02(14)
C25 C20 C21 119.2(2)
C25 C20 P2 118.39(18)
C21 C20 P2 122.20(16)
C22 C21 C20 120.2(2)
C23 C22 C21 119.9(3)
C24 C23 C22 120.5(2)
C23 C24 C25 120.0(2)
C24 C25 C20 120.2(2)
C31 C26 C27 119.5(3)
C31 C26 P2 117.52(18)
C27 C26 P2 123.0(2)
C26 C27 C28 118.7(3)
C29 C28 C27 121.0(3)
C28 C29 C30 120.3(3)
C29 C30 C31 120.0(4)
C26 C31 C30 120.5(3)
C33' C32 C33 76.4(5)
C33' C32 Al1 114.7(4)
C33 C32 Al1 119.7(3)
C35 C34 Al1 120.7(3)
C42 C36 C37 110.1(11)
C42 C36 C41 128.0(11)
C37 C36 C41 120.0
C38 C37 C36 120.0
C37 C38 C39 120.0
C40 C39 C38 120.0
C39 C40 C41 120.0
C40 C41 C36 120.0

loop_
_geom_bond_atom_site_label_1
_geom_bond_atom_site_label_2
_geom_bond_distance
Cr1 N1 2.1507(16)
Cr1 Cl2 2.2921(6)
Cr1 P2 2.4346(6)
Cr1 P1 2.4438(6)
Cr1 Cl1 2.5652(6)
Al1 C32 1.945(3)
Al1 C34 2.022(2)
Al1 Cl3 2.2070(9)
Al1 Cl1 2.2473(8)
N1 C5 1.360(2)
N1 C1 1.359(2)
P1 C13 1.8119(19)
P1 C7 1.820(2)
P1 C6 1.8278(19)
P2 C20 1.808(2)
P2 C26 1.811(2)
P2 C19 1.831(2)
C1 C2 1.389(3)
C1 C6 1.504(3)
C2 C3 1.373(3)
C3 C4 1.378(3)
C4 C5 1.382(3)
C5 C19 1.501(3)
C7 C8 1.391(3)
C7 C12 1.395(3)
C8 C9 1.385(3)
C9 C10 1.388(4)
C10 C11 1.367(4)
C11 C12 1.393(3)
C13 C18 1.388(3)
C13 C14 1.393(3)
C14 C15 1.390(3)
C15 C16 1.384(3)
C16 C17 1.372(4)
C17 C18 1.399(3)
C20 C25 1.399(3)
C20 C21 1.387(3)
C21 C22 1.390(4)
C22 C23 1.378(4)
C23 C24 1.376(4)
C24 C25 1.384(4)
C26 C31 1.381(4)
C26 C27 1.388(4)
C27 C28 1.404(5)
C28 C29 1.355(6)
C29 C30 1.368(6)
C30 C31 1.386(4)
C32 C33' 1.355(8)
C32 C33 1.501(6)
C34 C35 1.362(5)
C36 C42 1.323(15)
C36 C37 1.3900
C36 C41 1.3900
C37 C38 1.3900
C38 C39 1.3900
C39 C40 1.3900
C40 C41 1.3900

loop_
_geom_torsion_atom_site_label_1
_geom_torsion_atom_site_label_2
_geom_torsion_atom_site_label_3
_geom_torsion_atom_site_label_4
_geom_torsion
C32 Al1 Cl1 Cr1 -179.01(11)
C34 Al1 Cl1 Cr1 -48.03(9)
Cl3 Al1 Cl1 Cr1 65.17(5)
N1 Cr1 Cl1 Al1 28.40(6)
Cl2 Cr1 Cl1 Al1 -152.88(4)
P2 Cr1 Cl1 Al1 109.39(4)
P1 Cr1 Cl1 Al1 -51.43(4)
Cl2 Cr1 N1 C5 -83.0(3)
P2 Cr1 N1 C5 -13.01(14)
P1 Cr1 N1 C5 -158.88(15)
Cl1 Cr1 N1 C5 90.98(14)
Cl2 Cr1 N1 C1 94.0(2)
P2 Cr1 N1 C1 164.04(14)
P1 Cr1 N1 C1 18.17(13)
Cl1 Cr1 N1 C1 -91.96(14)
N1 Cr1 P1 C13 -146.37(9)
Cl2 Cr1 P1 C13 45.62(8)
P2 Cr1 P1 C13 153.76(8)
Cl1 Cr1 P1 C13 -56.09(8)
N1 Cr1 P1 C7 81.53(8)
Cl2 Cr1 P1 C7 -86.48(7)
P2 Cr1 P1 C7 21.66(8)
Cl1 Cr1 P1 C7 171.81(7)
N1 Cr1 P1 C6 -28.51(8)
Cl2 Cr1 P1 C6 163.48(7)
P2 Cr1 P1 C6 -88.39(8)
Cl1 Cr1 P1 C6 61.77(7)
N1 Cr1 P2 C20 -88.63(9)
Cl2 Cr1 P2 C20 79.81(8)
P1 Cr1 P2 C20 -29.13(8)
Cl1 Cr1 P2 C20 179.64(8)
N1 Cr1 P2 C26 137.58(11)
Cl2 Cr1 P2 C26 -53.98(10)
P1 Cr1 P2 C26 -162.92(10)
Cl1 Cr1 P2 C26 45.85(10)
N1 Cr1 P2 C19 22.29(9)
Cl2 Cr1 P2 C19 -169.27(8)
P1 Cr1 P2 C19 81.79(8)
Cl1 Cr1 P2 C19 -69.44(8)
C5 N1 C1 C2 0.2(3)
Cr1 N1 C1 C2 -176.98(14)
C5 N1 C1 C6 -178.32(17)
Cr1 N1 C1 C6 4.5(2)
N1 C1 C2 C3 0.5(3)
C6 C1 C2 C3 179.0(2)
C1 C2 C3 C4 -0.7(3)
C2 C3 C4 C5 0.3(3)
C1 N1 C5 C4 -0.6(3)
Cr1 N1 C5 C4 176.47(15)
C1 N1 C5 C19 176.83(17)
Cr1 N1 C5 C19 -6.1(2)
C3 C4 C5 N1 0.4(3)
C3 C4 C5 C19 -177.0(2)
N1 C1 C6 P1 -33.5(2)
C2 C1 C6 P1 147.97(16)
C13 P1 C6 C1 173.68(14)
C7 P1 C6 C1 -76.29(15)
Cr1 P1 C6 C1 39.79(14)
C13 P1 C7 C8 57.99(19)
C6 P1 C7 C8 -54.18(19)
Cr1 P1 C7 C8 -158.60(15)
C13 P1 C7 C12 -120.02(17)
C6 P1 C7 C12 127.80(17)
Cr1 P1 C7 C12 23.39(18)
C12 C7 C8 C9 0.0(3)
P1 C7 C8 C9 -178.01(18)
C7 C8 C9 C10 0.8(4)
C8 C9 C10 C11 -0.9(4)
C9 C10 C11 C12 0.3(4)
C10 C11 C12 C7 0.5(4)
C8 C7 C12 C11 -0.6(3)
P1 C7 C12 C11 177.42(18)
C7 P1 C13 C18 -90.49(18)
C6 P1 C13 C18 20.8(2)
Cr1 P1 C13 C18 134.23(15)
C7 P1 C13 C14 86.09(17)
C6 P1 C13 C14 -162.65(16)
Cr1 P1 C13 C14 -49.19(19)
C18 C13 C14 C15 1.8(3)
P1 C13 C14 C15 -174.94(17)
C13 C14 C15 C16 -1.2(3)
C14 C15 C16 C17 -0.2(4)
C15 C16 C17 C18 1.0(4)
C14 C13 C18 C17 -1.0(3)
P1 C13 C18 C17 175.49(17)
C16 C17 C18 C13 -0.4(3)
N1 C5 C19 P2 29.0(2)
C4 C5 C19 P2 -153.50(17)
C20 P2 C19 C5 80.50(17)
C26 P2 C19 C5 -165.21(16)
Cr1 P2 C19 C5 -32.83(16)
C26 P2 C20 C25 66.37(19)
C19 P2 C20 C25 178.35(17)
Cr1 P2 C20 C25 -76.76(18)
C26 P2 C20 C21 -119.0(2)
C19 P2 C20 C21 -7.0(2)
Cr1 P2 C20 C21 97.88(19)
C25 C20 C21 C22 -0.4(4)
P2 C20 C21 C22 -175.0(2)
C20 C21 C22 C23 -0.5(4)
C21 C22 C23 C24 0.5(5)
C22 C23 C24 C25 0.4(4)
C23 C24 C25 C20 -1.3(4)
C21 C20 C25 C24 1.3(3)
P2 C20 C25 C24 176.14(18)
C20 P2 C26 C31 -164.5(2)
C19 P2 C26 C31 82.1(2)
Cr1 P2 C26 C31 -30.1(3)
C20 P2 C26 C27 17.7(3)
C19 P2 C26 C27 -95.7(2)
Cr1 P2 C26 C27 152.1(2)
C31 C26 C27 C28 -0.6(5)
P2 C26 C27 C28 177.1(3)
C26 C27 C28 C29 -2.0(6)
C27 C28 C29 C30 2.5(7)
C28 C29 C30 C31 -0.2(6)
C27 C26 C31 C30 2.9(5)
P2 C26 C31 C30 -175.0(3)
C29 C30 C31 C26 -2.5(6)
C34 Al1 C32 C33' 160.7(4)
Cl3 Al1 C32 C33' 34.1(5)
Cl1 Al1 C32 C33' -76.9(5)
C34 Al1 C32 C33 72.7(4)
Cl3 Al1 C32 C33 -53.8(4)
Cl1 Al1 C32 C33 -164.9(4)
C32 Al1 C34 C35 52.3(3)
Cl3 Al1 C34 C35 180.0(3)
Cl1 Al1 C34 C35 -70.0(3)
C42 C36 C37 C38 -165.6(9)
C41 C36 C37 C38 0.0
C36 C37 C38 C39 0.0
C37 C38 C39 C40 0.0
C38 C39 C40 C41 0.0
C39 C40 C41 C36 0.0
C42 C36 C41 C40 162.7(11)
C37 C36 C41 C40 0.0
